data_4313363
loop_
_publ_author_name
'Tristram Chivers'
'Chantall Fedorchuk'
'Gabriele Schatte'
'Masood Parvez'

_publ_contact_author_address
; Department of Chemistry
    University of Calgary
    Calgary Alberta T2N 1N4
    Canada
;
_publ_contact_author_email chivers@ucalgary.ca
_publ_contact_author_fax '001 403 289 9488'
_publ_contact_author_name 'Dr Tristram Chivers'
_publ_contact_author_phone '001 403 220 5741'
_publ_section_title
;
 Syntheses and X-ray Structures of Monocyclic, Bicyclic, and Spirocyclic
 Gallium and Indium Boraamidinates
;
_journal_name_full 'Inorganic Chemistry'
_journal_page_first 2084
_journal_page_last 2093
_journal_paper_doi 10.1021/ic0206286
_journal_volume 42
_journal_year 2003
_chemical_formula_moiety ' C28 H46 B2 Cl3 In2 N4, C8 H16 Li O2'
_chemical_formula_sum 'C36 H62 B2 Cl3 In2 Li N4 O2'
_chemical_formula_weight 947.45
_chemical_name_systematic
;
   ?
;
_space_group_IT_number 14
_symmetry_cell_setting monoclinic
_symmetry_space_group_name_Hall '-P 2ybc'
_symmetry_space_group_name_H-M 'P 1 21/c 1'
_atom_sites_solution_hydrogens geom
_atom_sites_solution_primary direct
_atom_sites_solution_secondary difmap
_cell_angle_alpha 90.00
_cell_angle_beta 127.7511(5)
_cell_angle_gamma 90.00
_cell_formula_units_Z 4
_cell_length_a 13.5690(2)
_cell_length_b 20.2680(2)
_cell_length_c 20.4090(2)
_cell_measurement_reflns_used 11840
_cell_measurement_temperature 173(2)
_cell_measurement_theta_max 30.03
_cell_measurement_theta_min 1.00
_cell_volume 4437.93(9)
_computing_cell_refinement 'HKL Scalepack (Otwinowski & Minor 1997)'
_computing_data_collection 'Collect (Nonius BV, 1997-2000)'
_computing_data_reduction ' HKL Denzo and Scalepack (Otwinowski & Minor 1997)'
_computing_molecular_graphics ' Cameron (WinGX v1.64-02), Ortep (SHELXTL-NT v5.1, Bruker)'
_computing_publication_material 'WinGX v1.64-02 (L. J. Farrugia)'
_computing_structure_refinement 'SHELXL-97 (Sheldrick, 1997)'
_computing_structure_solution ' SIR-97 (A. Altomare, G. Cascarano et al.)'
_diffrn_ambient_temperature 173(2)
_diffrn_detector_area_resol_mean 9
_diffrn_measured_fraction_theta_full 0.990
_diffrn_measured_fraction_theta_max 0.990
_diffrn_measurement_device '95mm CCD camera on \k-goniostat'
_diffrn_measurement_device_type 'KappaCCD (Nonius, FR540C)'
_diffrn_measurement_method 'CCD rotation images, thick slices'
_diffrn_orient_matrix_type 'by Nonius Collect from scalepack cell'
_diffrn_radiation_monochromator 'horizonally mounted graphite crystal'
_diffrn_radiation_source 'Enraf Nonius FR590D, fine-focus sealed tube'
_diffrn_radiation_type MoK\a
_diffrn_radiation_wavelength 0.71073
_diffrn_reflns_av_R_equivalents 0.0335
_diffrn_reflns_av_sigmaI/netI 0.0545
_diffrn_reflns_limit_h_max 19
_diffrn_reflns_limit_h_min -19
_diffrn_reflns_limit_k_max 27
_diffrn_reflns_limit_k_min -28
_diffrn_reflns_limit_l_max 28
_diffrn_reflns_limit_l_min -28
_diffrn_reflns_number 23679
_diffrn_reflns_theta_full 30.06
_diffrn_reflns_theta_max 30.06
_diffrn_reflns_theta_min 3.19
_diffrn_standards_decay_% 'no decay'
_exptl_absorpt_coefficient_mu 1.253
_exptl_absorpt_correction_T_max 0.8849
_exptl_absorpt_correction_T_min 0.7876
_exptl_absorpt_correction_type multi-scan
_exptl_absorpt_process_details 'HKL Scalepack (Otwinowski & Minor 1997)'
_exptl_crystal_colour colourless
_exptl_crystal_density_diffrn 1.418
_exptl_crystal_density_method 'not measured'
_exptl_crystal_description plate
_exptl_crystal_F_000 1936
_exptl_crystal_size_max 0.20
_exptl_crystal_size_mid 0.20
_exptl_crystal_size_min 0.10
_refine_diff_density_max 2.883
_refine_diff_density_min -1.737
_refine_diff_density_rms 0.117
_refine_ls_extinction_method none
_refine_ls_goodness_of_fit_ref 1.043
_refine_ls_hydrogen_treatment mixed
_refine_ls_matrix_type full
_refine_ls_number_parameters 461
_refine_ls_number_reflns 12891
_refine_ls_number_restraints 10
_refine_ls_restrained_S_all 1.043
_refine_ls_R_factor_all 0.0781
_refine_ls_R_factor_gt 0.0482
_refine_ls_shift/su_max 0.001
_refine_ls_shift/su_mean 0.000
_refine_ls_structure_factor_coef Fsqd
_refine_ls_weighting_details 'calc w=1/[\s^2^(Fo^2^)+(0.0469P)^2^+9.5999P] where P=(Fo^2^+2Fc^2^)/3'
_refine_ls_weighting_scheme calc
_refine_ls_wR_factor_gt 0.1114
_refine_ls_wR_factor_ref 0.1249
_reflns_number_gt 9258
_reflns_number_total 12891
_reflns_threshold_expression >2sigma(I)
_cod_data_source_file ic0206286_6.cif
_cod_data_source_block 4
_cod_original_cell_volume 4437.92(9)
_cod_database_code 4313363

loop_
_symmetry_equiv_pos_as_xyz
'x, y, z'
'-x, y+1/2, -z+1/2'
'-x, -y, -z'
'x, -y-1/2, z-1/2'

loop_
_atom_site_label
_atom_site_type_symbol
_atom_site_fract_x
_atom_site_fract_y
_atom_site_fract_z
_atom_site_U_iso_or_equiv
_atom_site_adp_type
_atom_site_occupancy
_atom_site_symmetry_multiplicity
_atom_site_calc_flag
_atom_site_refinement_flags
_atom_site_disorder_assembly
_atom_site_disorder_group
In1 In -0.14051(2) 0.325720(12) 0.377442(15) 0.02573(7) Uani 1 1 d . . .
In2 In 0.05506(2) 0.305005(14) 0.342869(16) 0.03207(8) Uani 1 1 d . . .
Cl1 Cl -0.18927(11) 0.36774(5) 0.46305(7) 0.0423(2) Uani 1 1 d . . .
Cl2 Cl 0.27773(10) 0.30217(7) 0.46106(7) 0.0547(3) Uani 1 1 d . . .
Cl3 Cl 0.12991(11) 0.34022(7) 0.26053(7) 0.0502(3) Uani 1 1 d . . .
N1 N -0.2713(3) 0.35244(14) 0.25207(17) 0.0274(6) Uani 1 1 d . . .
N2 N -0.0580(3) 0.38811(14) 0.33130(18) 0.0273(6) Uani 1 1 d . . .
N3 N -0.0493(3) 0.21783(15) 0.29208(19) 0.0322(7) Uani 1 1 d . . .
N4 N -0.0150(3) 0.24589(15) 0.41930(18) 0.0306(7) Uani 1 1 d . . .
C10 C -0.4050(4) 0.33738(19) 0.1940(2) 0.0356(9) Uani 1 1 d . . .
C11 C -0.4256(4) 0.2692(2) 0.2156(3) 0.0545(13) Uani 1 1 d . . .
H11A H -0.3944 0.2689 0.2735 0.065 Uiso 1 1 calc R . .
H11B H -0.3807 0.2360 0.2081 0.065 Uiso 1 1 calc R . .
H11C H -0.5148 0.2589 0.1793 0.065 Uiso 1 1 calc R . .
C12 C -0.4773(4) 0.3887(3) 0.2044(3) 0.0560(13) Uani 1 1 d . . .
H12A H -0.4452 0.3897 0.2624 0.067 Uiso 1 1 calc R . .
H12B H -0.5659 0.3770 0.1690 0.067 Uiso 1 1 calc R . .
H12C H -0.4671 0.4323 0.1885 0.067 Uiso 1 1 calc R . .
C13 C -0.4543(4) 0.3357(2) 0.1040(3) 0.0489(11) Uani 1 1 d . . .
H13A H -0.4079 0.3027 0.0975 0.059 Uiso 1 1 calc R . .
H13B H -0.4437 0.3792 0.0881 0.059 Uiso 1 1 calc R . .
H13C H -0.5429 0.3241 0.0683 0.059 Uiso 1 1 calc R . .
C20 C 0.0073(4) 0.45247(18) 0.3733(2) 0.0347(8) Uani 1 1 d . . .
C21 C 0.1048(4) 0.4405(2) 0.4663(3) 0.0494(11) Uani 1 1 d . . .
H21A H 0.0642 0.4221 0.4887 0.059 Uiso 1 1 calc R . .
H21B H 0.1450 0.4824 0.4941 0.059 Uiso 1 1 calc R . .
H21C H 0.1677 0.4094 0.4757 0.059 Uiso 1 1 calc R . .
C22 C 0.0707(5) 0.4809(2) 0.3395(3) 0.0547(13) Uani 1 1 d . . .
H22A H 0.1309 0.4490 0.3468 0.066 Uiso 1 1 calc R . .
H22B H 0.1143 0.5217 0.3694 0.066 Uiso 1 1 calc R . .
H22C H 0.0082 0.4907 0.2804 0.066 Uiso 1 1 calc R . .
C23 C -0.0867(4) 0.5020(2) 0.3621(3) 0.0450(10) Uani 1 1 d . . .
H23A H -0.1276 0.4833 0.3842 0.054 Uiso 1 1 calc R . .
H23B H -0.1495 0.5117 0.3030 0.054 Uiso 1 1 calc R . .
H23C H -0.0434 0.5428 0.3919 0.054 Uiso 1 1 calc R . .
C30 C -0.0940(4) 0.1891(2) 0.2109(3) 0.0383(9) Uani 1 1 d . . .
C31 C -0.1991(5) 0.1392(2) 0.1769(3) 0.0508(12) Uani 1 1 d . . .
H31A H -0.2691 0.1603 0.1711 0.061 Uiso 1 1 calc R . .
H31B H -0.1691 0.1018 0.2150 0.061 Uiso 1 1 calc R . .
H31C H -0.2267 0.1236 0.1226 0.061 Uiso 1 1 calc R . .
C32 C 0.0163(5) 0.1575(3) 0.2205(3) 0.0537(12) Uani 1 1 d . . .
H32A H 0.0830 0.1901 0.2425 0.064 Uiso 1 1 calc R . .
H32B H -0.0104 0.1420 0.1664 0.064 Uiso 1 1 calc R . .
H32C H 0.0472 0.1201 0.2588 0.064 Uiso 1 1 calc R . .
C33 C -0.1476(5) 0.2448(2) 0.1465(3) 0.0482(11) Uani 1 1 d . . .
H33A H -0.0834 0.2785 0.1654 0.058 Uiso 1 1 calc R . .
H33B H -0.2192 0.2647 0.1397 0.058 Uiso 1 1 calc R . .
H33C H -0.1743 0.2267 0.0934 0.058 Uiso 1 1 calc R . .
C40 C 0.0572(4) 0.2258(2) 0.5090(2) 0.0407(10) Uani 1 1 d . . .
C41 C 0.1229(5) 0.2865(2) 0.5639(3) 0.0495(11) Uani 1 1 d . . .
H41A H 0.0606 0.3194 0.5514 0.059 Uiso 1 1 calc R . .
H41B H 0.1783 0.3053 0.5532 0.059 Uiso 1 1 calc R . .
H41C H 0.1719 0.2736 0.6223 0.059 Uiso 1 1 calc R . .
C42 C -0.0261(5) 0.1958(2) 0.5283(3) 0.0531(12) Uani 1 1 d . . .
H42A H -0.0686 0.1568 0.4934 0.064 Uiso 1 1 calc R . .
H42B H -0.0882 0.2284 0.5169 0.064 Uiso 1 1 calc R . .
H42C H 0.0251 0.1830 0.5868 0.064 Uiso 1 1 calc R . .
C43 C 0.1585(5) 0.1761(2) 0.5309(3) 0.0560(13) Uani 1 1 d . . .
H43A H 0.1194 0.1364 0.4968 0.067 Uiso 1 1 calc R . .
H43B H 0.2075 0.1642 0.5896 0.067 Uiso 1 1 calc R . .
H43C H 0.2134 0.1959 0.5203 0.067 Uiso 1 1 calc R . .
C51 C -0.2252(4) 0.43618(19) 0.1724(2) 0.0351(9) Uani 1 1 d . . .
C52 C -0.1765(4) 0.4234(2) 0.1303(3) 0.0420(10) Uani 1 1 d . . .
H52 H -0.1174 0.3890 0.1491 0.050 Uiso 1 1 calc . . .
C53 C -0.2127(5) 0.4603(3) 0.0610(3) 0.0527(12) Uani 1 1 d . . .
H53 H -0.1798 0.4496 0.0325 0.063 Uiso 1 1 calc . . .
C54 C -0.2950(5) 0.5114(3) 0.0335(3) 0.0605(15) Uani 1 1 d . . .
H54 H -0.3188 0.5366 -0.0134 0.073 Uiso 1 1 calc . . .
C55 C -0.3429(5) 0.5258(3) 0.0751(3) 0.0604(14) Uani 1 1 d . . .
H55 H -0.4000 0.5612 0.0569 0.072 Uiso 1 1 calc . . .
C56 C -0.3083(5) 0.4887(2) 0.1434(3) 0.0485(11) Uani 1 1 d . . .
H56 H -0.3423 0.4995 0.1712 0.058 Uiso 1 1 calc . . .
C61 C -0.1145(4) 0.12637(19) 0.3540(3) 0.0395(9) Uani 1 1 d . . .
C62 C -0.0542(5) 0.0664(2) 0.3653(3) 0.0517(12) Uani 1 1 d . . .
H62 H 0.0199 0.0666 0.3700 0.062 Uiso 1 1 calc . . .
C63 C -0.1002(6) 0.0068(2) 0.3699(4) 0.0662(16) Uani 1 1 d . . .
H63 H -0.0565 -0.0329 0.3786 0.079 Uiso 1 1 calc . . .
C64 C -0.2075(6) 0.0047(2) 0.3620(4) 0.0688(16) Uani 1 1 d . . .
H64 H -0.2387 -0.0362 0.3649 0.083 Uiso 1 1 calc . . .
C65 C -0.2709(5) 0.0628(3) 0.3497(3) 0.0573(13) Uani 1 1 d . . .
H65 H -0.3456 0.0618 0.3443 0.069 Uiso 1 1 calc . . .
C66 C -0.2248(5) 0.1226(2) 0.3453(3) 0.0454(10) Uani 1 1 d . . .
H66 H -0.2696 0.1619 0.3362 0.054 Uiso 1 1 calc . . .
O1 O 0.4215(4) 0.4216(2) 0.3959(3) 0.0797(13) Uani 1 1 d . . .
C71 C 0.3657(7) 0.4890(4) 0.3699(6) 0.117(3) Uani 1 1 d . . .
H71A H 0.3391 0.5031 0.4034 0.141 Uiso 1 1 calc R . .
H71B H 0.2915 0.4884 0.3109 0.141 Uiso 1 1 calc R . .
C72 C 0.4608(7) 0.5365(5) 0.3822(6) 0.119(3) Uani 1 1 d . . .
H72A H 0.4214 0.5711 0.3390 0.142 Uiso 1 1 calc R . .
H72B H 0.5091 0.5575 0.4375 0.142 Uiso 1 1 calc R . .
C73 C 0.5369(9) 0.4936(4) 0.3746(8) 0.134(4) Uani 1 1 d . . .
H73A H 0.6218 0.5120 0.4036 0.161 Uiso 1 1 calc R . .
H73B H 0.4997 0.4861 0.3157 0.161 Uiso 1 1 calc R . .
C74 C 0.5402(8) 0.4285(5) 0.4165(8) 0.149(5) Uani 1 1 d . . .
H74A H 0.5594 0.3904 0.3957 0.178 Uiso 1 1 calc R . .
H74B H 0.6044 0.4311 0.4774 0.178 Uiso 1 1 calc R . .
O2 O 0.4289(4) 0.2687(3) 0.3725(2) 0.0796(13) Uani 1 1 d D . .
C81 C 0.5512(7) 0.2513(4) 0.4347(5) 0.109(3) Uani 1 1 d D B .
H81A H 0.5673 0.2528 0.4889 0.131 Uiso 1 1 calc R . .
H81B H 0.6080 0.2831 0.4362 0.131 Uiso 1 1 calc R . .
C82 C 0.5754(9) 0.1850(5) 0.4198(6) 0.121(3) Uani 1 1 d D . .
H82A H 0.5918 0.1543 0.4631 0.145 Uiso 1 1 calc R B .
H82B H 0.6488 0.1851 0.4202 0.145 Uiso 1 1 calc R . .
C83 C 0.4621(9) 0.1648(5) 0.3374(7) 0.119(3) Uani 1 1 d D B .
H83A H 0.4457 0.1170 0.3348 0.143 Uiso 1 1 calc R A 1
H83B H 0.4665 0.1771 0.2923 0.143 Uiso 1 1 calc R A 1
C84 C 0.3662(11) 0.2062(9) 0.3356(15) 0.104(7) Uani 0.56(3) 1 d PDU B 1
H84A H 0.2898 0.2125 0.2780 0.125 Uiso 0.56(3) 1 calc PR B 1
H84B H 0.3434 0.1848 0.3683 0.125 Uiso 0.56(3) 1 calc PR B 1
C84' C 0.383(2) 0.2288(12) 0.3024(10) 0.124(10) Uani 0.44(3) 1 d PDU B 2
H84C H 0.3931 0.2512 0.2637 0.149 Uiso 0.44(3) 1 calc PR B 2
H84D H 0.2935 0.2188 0.2726 0.149 Uiso 0.44(3) 1 calc PR B 2
B1 B -0.1902(4) 0.3917(2) 0.2486(3) 0.0290(8) Uani 1 1 d . . .
B2 B -0.0599(4) 0.1957(2) 0.3527(3) 0.0319(9) Uani 1 1 d . . .
Li1 Li 0.3396(9) 0.3386(6) 0.3783(6) 0.072(3) Uani 1 1 d . B .

loop_
_atom_site_aniso_label
_atom_site_aniso_U_11
_atom_site_aniso_U_22
_atom_site_aniso_U_33
_atom_site_aniso_U_23
_atom_site_aniso_U_13
_atom_site_aniso_U_12
In1 0.02895(14) 0.02486(12) 0.02559(12) 0.00247(9) 0.01782(11) 0.00358(9)
In2 0.02666(14) 0.03729(15) 0.03074(14) -0.00084(10) 0.01680(11) 0.00459(10)
Cl1 0.0523(6) 0.0450(5) 0.0457(6) -0.0034(4) 0.0382(5) 0.0036(4)
Cl2 0.0311(5) 0.0846(9) 0.0384(6) 0.0077(5) 0.0162(5) 0.0116(5)
Cl3 0.0381(6) 0.0787(8) 0.0386(5) 0.0033(5) 0.0259(5) 0.0011(5)
N1 0.0235(15) 0.0290(15) 0.0245(14) 0.0044(11) 0.0120(12) 0.0025(11)
N2 0.0288(16) 0.0251(14) 0.0292(15) 0.0014(11) 0.0184(13) 0.0006(11)
N3 0.0385(18) 0.0295(15) 0.0316(16) -0.0033(12) 0.0229(15) 0.0029(13)
N4 0.0330(17) 0.0324(16) 0.0248(14) 0.0064(12) 0.0168(13) 0.0122(13)
C10 0.0259(19) 0.038(2) 0.037(2) 0.0040(16) 0.0160(17) 0.0004(15)
C11 0.034(2) 0.053(3) 0.058(3) 0.013(2) 0.019(2) -0.008(2)
C12 0.030(2) 0.069(3) 0.062(3) -0.002(2) 0.024(2) 0.006(2)
C13 0.035(2) 0.059(3) 0.035(2) -0.0007(19) 0.0118(19) -0.007(2)
C20 0.037(2) 0.0285(18) 0.038(2) -0.0039(15) 0.0231(18) -0.0053(15)
C21 0.046(3) 0.040(2) 0.042(2) -0.0123(18) 0.017(2) -0.0116(19)
C22 0.062(3) 0.046(3) 0.070(3) -0.011(2) 0.047(3) -0.023(2)
C23 0.051(3) 0.032(2) 0.052(3) -0.0081(18) 0.031(2) -0.0050(18)
C30 0.043(2) 0.041(2) 0.036(2) -0.0091(16) 0.0275(19) -0.0003(17)
C31 0.054(3) 0.052(3) 0.047(3) -0.017(2) 0.031(2) -0.007(2)
C32 0.052(3) 0.059(3) 0.058(3) -0.016(2) 0.038(3) 0.004(2)
C33 0.056(3) 0.056(3) 0.034(2) -0.0060(19) 0.028(2) 0.001(2)
C40 0.049(3) 0.041(2) 0.0288(19) 0.0105(16) 0.0222(19) 0.0147(18)
C41 0.051(3) 0.058(3) 0.0259(19) 0.0034(18) 0.017(2) 0.009(2)
C42 0.072(3) 0.057(3) 0.037(2) 0.014(2) 0.036(2) 0.011(2)
C43 0.056(3) 0.054(3) 0.041(2) 0.018(2) 0.021(2) 0.025(2)
C51 0.034(2) 0.0342(19) 0.0309(18) 0.0076(15) 0.0164(17) -0.0048(15)
C52 0.040(2) 0.046(2) 0.035(2) 0.0051(17) 0.0207(19) -0.0038(18)
C53 0.058(3) 0.063(3) 0.038(2) 0.004(2) 0.029(2) -0.013(2)
C54 0.063(3) 0.062(3) 0.039(2) 0.022(2) 0.022(2) -0.009(3)
C55 0.054(3) 0.052(3) 0.053(3) 0.026(2) 0.021(3) 0.008(2)
C56 0.047(3) 0.046(2) 0.049(3) 0.019(2) 0.027(2) 0.011(2)
C61 0.051(3) 0.0292(19) 0.037(2) 0.0042(15) 0.026(2) 0.0076(17)
C62 0.059(3) 0.030(2) 0.064(3) 0.004(2) 0.036(3) 0.0102(19)
C63 0.072(4) 0.031(2) 0.080(4) 0.008(2) 0.039(3) 0.013(2)
C64 0.081(4) 0.035(3) 0.083(4) 0.012(2) 0.046(4) -0.003(3)
C65 0.058(3) 0.048(3) 0.069(3) 0.008(2) 0.040(3) -0.002(2)
C66 0.056(3) 0.034(2) 0.054(3) 0.0095(18) 0.038(2) 0.0090(19)
O1 0.046(2) 0.108(3) 0.090(3) 0.009(3) 0.044(2) 0.015(2)
C71 0.076(5) 0.110(7) 0.162(8) 0.055(6) 0.071(6) 0.022(4)
C72 0.075(5) 0.127(7) 0.149(8) 0.039(6) 0.066(6) 0.021(5)
C73 0.119(7) 0.067(5) 0.240(12) -0.019(6) 0.121(9) -0.003(5)
C74 0.067(5) 0.097(6) 0.253(13) -0.021(7) 0.084(7) 0.007(4)
O2 0.041(2) 0.127(4) 0.058(2) -0.013(2) 0.0235(19) 0.016(2)
C81 0.073(5) 0.105(6) 0.093(5) 0.024(5) 0.023(4) 0.027(4)
C82 0.121(8) 0.122(7) 0.118(7) 0.020(6) 0.073(7) 0.057(6)
C83 0.113(7) 0.128(8) 0.131(8) -0.027(6) 0.081(7) 0.002(6)
C84 0.046(7) 0.175(16) 0.092(13) -0.046(11) 0.042(7) -0.003(8)
C84' 0.061(10) 0.22(2) 0.091(13) -0.081(14) 0.044(10) 0.007(13)
B1 0.031(2) 0.0277(19) 0.029(2) 0.0034(15) 0.0185(18) 0.0036(15)
B2 0.034(2) 0.029(2) 0.032(2) 0.0046(16) 0.0200(19) 0.0128(17)
Li1 0.042(5) 0.112(9) 0.060(6) -0.005(5) 0.030(5) 0.007(5)

loop_
_atom_type_symbol
_atom_type_description
_atom_type_scat_dispersion_real
_atom_type_scat_dispersion_imag
_atom_type_scat_source
C C 0.0033 0.0016 'International Tables Vol C Tables 4.2.6.8 and 6.1.1.4'
H H 0.0000 0.0000 'International Tables Vol C Tables 4.2.6.8 and 6.1.1.4'
B B 0.0013 0.0007 'International Tables Vol C Tables 4.2.6.8 and 6.1.1.4'
Cl Cl 0.1484 0.1585 'International Tables Vol C Tables 4.2.6.8 and 6.1.1.4'
In In -0.7276 1.3100 'International Tables Vol C Tables 4.2.6.8 and 6.1.1.4'
Li Li -0.0003 0.0001 'International Tables Vol C Tables 4.2.6.8 and 6.1.1.4'
N N 0.0061 0.0033 'International Tables Vol C Tables 4.2.6.8 and 6.1.1.4'
O O 0.0106 0.0060 'International Tables Vol C Tables 4.2.6.8 and 6.1.1.4'

loop_
_geom_angle_atom_site_label_1
_geom_angle_atom_site_label_2
_geom_angle_atom_site_label_3
_geom_angle
_geom_angle_site_symmetry_1
_geom_angle_site_symmetry_3
_geom_angle_publ_flag
N1 In1 N4 124.01(12) . . ?
N1 In1 N2 67.07(11) . . ?
N4 In1 N2 96.61(12) . . ?
N1 In1 Cl1 113.28(9) . . ?
N4 In1 Cl1 119.74(9) . . ?
N2 In1 Cl1 122.87(8) . . ?
N1 In1 B1 31.62(12) . . ?
N4 In1 B1 116.17(12) . . ?
N2 In1 B1 35.52(12) . . ?
Cl1 In1 B1 122.32(9) . . ?
N1 In1 In2 87.76(9) . . ?
N4 In1 In2 53.85(9) . . ?
N2 In1 In2 43.83(7) . . ?
Cl1 In1 In2 149.53(3) . . ?
B1 In1 In2 65.37(9) . . ?
N3 In2 N2 112.20(12) . . ?
N3 In2 Cl2 121.20(9) . . ?
N2 In2 Cl2 118.88(8) . . ?
N3 In2 Cl3 109.39(9) . . ?
N2 In2 Cl3 104.45(8) . . ?
Cl2 In2 Cl3 84.64(4) . . ?
N3 In2 N4 61.20(11) . . ?
N2 In2 N4 85.94(10) . . ?
Cl2 In2 N4 94.75(7) . . ?
Cl3 In2 N4 168.49(7) . . ?
N3 In2 In1 79.48(9) . . ?
N2 In2 In1 45.15(8) . . ?
Cl2 In2 In1 118.67(3) . . ?
Cl3 In2 In1 147.12(3) . . ?
N4 In2 In1 41.68(6) . . ?
Li1 Cl2 In2 92.9(2) . . ?
Li1 Cl3 In2 92.5(3) . . ?
B1 N1 C10 134.5(3) . . ?
B1 N1 In1 96.0(2) . . ?
C10 N1 In1 129.3(2) . . ?
C20 N2 B1 117.8(3) . . ?
C20 N2 In2 118.3(2) . . ?
B1 N2 In2 115.1(2) . . ?
C20 N2 In1 121.2(2) . . ?
B1 N2 In1 86.5(2) . . ?
In2 N2 In1 91.02(10) . . ?
B2 N3 C30 131.5(3) . . ?
B2 N3 In2 103.7(2) . . ?
C30 N3 In2 124.8(3) . . ?
B2 N4 C40 121.3(3) . . ?
B2 N4 In1 112.0(2) . . ?
C40 N4 In1 117.4(2) . . ?
B2 N4 In2 82.1(2) . . ?
C40 N4 In2 131.0(3) . . ?
In1 N4 In2 84.47(10) . . ?
N1 C10 C13 113.0(4) . . ?
N1 C10 C11 108.0(3) . . ?
C13 C10 C11 107.8(4) . . ?
N1 C10 C12 109.1(3) . . ?
C13 C10 C12 109.7(4) . . ?
C11 C10 C12 109.2(4) . . ?
C22 C20 N2 111.8(3) . . ?
C22 C20 C23 109.8(4) . . ?
N2 C20 C23 109.7(3) . . ?
C22 C20 C21 109.0(4) . . ?
N2 C20 C21 109.1(3) . . ?
C23 C20 C21 107.4(4) . . ?
N3 C30 C31 113.4(4) . . ?
N3 C30 C32 108.7(4) . . ?
C31 C30 C32 110.5(4) . . ?
N3 C30 C33 108.8(3) . . ?
C31 C30 C33 106.1(4) . . ?
C32 C30 C33 109.4(4) . . ?
N4 C40 C41 109.0(3) . . ?
N4 C40 C42 112.7(4) . . ?
C41 C40 C42 108.8(4) . . ?
N4 C40 C43 109.3(3) . . ?
C41 C40 C43 107.4(4) . . ?
C42 C40 C43 109.6(4) . . ?
C56 C51 C52 116.5(4) . . ?
C56 C51 B1 121.7(4) . . ?
C52 C51 B1 121.7(4) . . ?
C51 C52 C53 121.4(4) . . ?
C54 C53 C52 120.9(5) . . ?
C53 C54 C55 118.7(4) . . ?
C54 C55 C56 120.5(5) . . ?
C55 C56 C51 121.9(5) . . ?
C66 C61 C62 116.4(4) . . ?
C66 C61 B2 121.2(3) . . ?
C62 C61 B2 122.4(4) . . ?
C63 C62 C61 121.6(5) . . ?
C64 C63 C62 120.6(5) . . ?
C63 C64 C65 119.6(5) . . ?
C64 C65 C66 119.8(5) . . ?
C65 C66 C61 121.9(4) . . ?
C74 O1 C71 104.8(6) . . ?
C74 O1 Li1 124.7(6) . . ?
C71 O1 Li1 128.6(5) . . ?
O1 C71 C72 109.3(6) . . ?
C73 C72 C71 101.3(8) . . ?
C72 C73 C74 103.6(8) . . ?
O1 C74 C73 106.1(7) . . ?
C81 O2 C84' 108.7(8) . . ?
C81 O2 C84 104.2(8) . . ?
C81 O2 Li1 125.6(6) . . ?
C84' O2 Li1 125.6(7) . . ?
C84 O2 Li1 119.1(6) . . ?
O2 C81 C82 110.0(7) . . ?
C81 C82 C83 106.3(7) . . ?
C82 C83 C84 98.8(9) . . ?
C82 C83 C84' 103.7(9) . . ?
O2 C84 C83 104.3(9) . . ?
O2 C84' C83 105.1(10) . . ?
N1 B1 N2 110.2(3) . . ?
N1 B1 C51 126.7(3) . . ?
N2 B1 C51 123.1(3) . . ?
N1 B1 In1 52.39(17) . . ?
N2 B1 In1 57.93(17) . . ?
C51 B1 In1 175.3(3) . . ?
N3 B2 N4 112.2(3) . . ?
N3 B2 C61 126.5(4) . . ?
N4 B2 C61 121.3(3) . . ?
O2 Li1 O1 110.1(5) . . ?
O2 Li1 Cl3 111.3(5) . . ?
O1 Li1 Cl3 112.2(5) . . ?
O2 Li1 Cl2 108.7(6) . . ?
O1 Li1 Cl2 123.0(5) . . ?
Cl3 Li1 Cl2 89.9(3) . . ?

loop_
_geom_bond_atom_site_label_1
_geom_bond_atom_site_label_2
_geom_bond_distance
_geom_bond_site_symmetry_2
_geom_bond_publ_flag
In1 N1 2.105(3) . ?
In1 N4 2.114(3) . ?
In1 N2 2.243(3) . ?
In1 Cl1 2.3730(10) . ?
In1 B1 2.642(4) . ?
In1 In2 3.1636(4) . ?
In2 N3 2.099(3) . ?
In2 N2 2.191(3) . ?
In2 Cl2 2.4550(11) . ?
In2 Cl3 2.5408(12) . ?
In2 N4 2.566(3) . ?
Cl2 Li1 2.417(11) . ?
Cl3 Li1 2.345(10) . ?
N1 B1 1.393(5) . ?
N1 C10 1.469(5) . ?
N2 C20 1.513(5) . ?
N2 B1 1.538(5) . ?
N3 B2 1.404(5) . ?
N3 C30 1.490(5) . ?
N4 B2 1.497(5) . ?
N4 C40 1.511(5) . ?
C10 C13 1.523(6) . ?
C10 C11 1.528(6) . ?
C10 C12 1.531(6) . ?
C20 C22 1.508(6) . ?
C20 C23 1.526(6) . ?
C20 C21 1.529(6) . ?
C30 C31 1.525(6) . ?
C30 C32 1.527(6) . ?
C30 C33 1.536(6) . ?
C40 C41 1.528(6) . ?
C40 C42 1.532(7) . ?
C40 C43 1.534(6) . ?
C51 C56 1.392(6) . ?
C51 C52 1.393(6) . ?
C51 B1 1.598(5) . ?
C52 C53 1.395(6) . ?
C53 C54 1.367(8) . ?
C54 C55 1.381(8) . ?
C55 C56 1.388(6) . ?
C61 C66 1.398(7) . ?
C61 C62 1.403(6) . ?
C61 B2 1.595(6) . ?
C62 C63 1.389(7) . ?
C63 C64 1.364(9) . ?
C64 C65 1.387(8) . ?
C65 C66 1.391(7) . ?
O1 C74 1.400(9) . ?
O1 C71 1.492(9) . ?
O1 Li1 1.925(13) . ?
C71 C72 1.503(11) . ?
C72 C73 1.429(11) . ?
C73 C74 1.558(14) . ?
O2 C81 1.383(7) . ?
O2 C84' 1.414(13) . ?
O2 C84 1.454(13) . ?
O2 Li1 1.913(12) . ?
C81 C82 1.459(11) . ?
C82 C83 1.481(12) . ?
C83 C84 1.529(13) . ?
C83 C84' 1.552(17) . ?

loop_
_geom_torsion_atom_site_label_1
_geom_torsion_atom_site_label_2
_geom_torsion_atom_site_label_3
_geom_torsion_atom_site_label_4
_geom_torsion
_geom_torsion_site_symmetry_1
_geom_torsion_site_symmetry_2
_geom_torsion_site_symmetry_3
_geom_torsion_site_symmetry_4
_geom_torsion_publ_flag
N1 In1 In2 N3 -78.10(12) . . . . ?
N4 In1 In2 N3 58.11(14) . . . . ?
N2 In1 In2 N3 -136.62(14) . . . . ?
Cl1 In1 In2 N3 146.38(10) . . . . ?
B1 In1 In2 N3 -101.25(13) . . . . ?
N1 In1 In2 N2 58.52(14) . . . . ?
N4 In1 In2 N2 -165.27(15) . . . . ?
Cl1 In1 In2 N2 -77.00(12) . . . . ?
B1 In1 In2 N2 35.37(15) . . . . ?
N1 In1 In2 Cl2 161.97(9) . . . . ?
N4 In1 In2 Cl2 -61.82(11) . . . . ?
N2 In1 In2 Cl2 103.45(12) . . . . ?
Cl1 In1 In2 Cl2 26.45(7) . . . . ?
B1 In1 In2 Cl2 138.82(11) . . . . ?
N1 In1 In2 Cl3 31.45(10) . . . . ?
N4 In1 In2 Cl3 167.66(12) . . . . ?
N2 In1 In2 Cl3 -27.07(12) . . . . ?
Cl1 In1 In2 Cl3 -104.07(8) . . . . ?
B1 In1 In2 Cl3 8.30(11) . . . . ?
N1 In1 In2 N4 -136.21(13) . . . . ?
N2 In1 In2 N4 165.27(15) . . . . ?
Cl1 In1 In2 N4 88.27(12) . . . . ?
B1 In1 In2 N4 -159.36(14) . . . . ?
N3 In2 Cl2 Li1 110.8(3) . . . . ?
N2 In2 Cl2 Li1 -102.2(3) . . . . ?
Cl3 In2 Cl2 Li1 1.4(3) . . . . ?
N4 In2 Cl2 Li1 169.8(3) . . . . ?
In1 In2 Cl2 Li1 -154.1(3) . . . . ?
N3 In2 Cl3 Li1 -122.6(3) . . . . ?
N2 In2 Cl3 Li1 117.1(3) . . . . ?
Cl2 In2 Cl3 Li1 -1.4(3) . . . . ?
N4 In2 Cl3 Li1 -88.9(5) . . . . ?
In1 In2 Cl3 Li1 136.5(3) . . . . ?
N4 In1 N1 B1 -85.4(3) . . . . ?
N2 In1 N1 B1 -3.1(2) . . . . ?
Cl1 In1 N1 B1 114.3(2) . . . . ?
In2 In1 N1 B1 -43.0(2) . . . . ?
N4 In1 N1 C10 99.4(3) . . . . ?
N2 In1 N1 C10 -178.3(3) . . . . ?
Cl1 In1 N1 C10 -60.9(3) . . . . ?
B1 In1 N1 C10 -175.2(4) . . . . ?
In2 In1 N1 C10 141.8(3) . . . . ?
N3 In2 N2 C20 173.5(2) . . . . ?
Cl2 In2 N2 C20 23.7(3) . . . . ?
Cl3 In2 N2 C20 -68.1(2) . . . . ?
N4 In2 N2 C20 116.9(3) . . . . ?
In1 In2 N2 C20 126.7(3) . . . . ?
N3 In2 N2 B1 -39.8(3) . . . . ?
Cl2 In2 N2 B1 170.4(2) . . . . ?
Cl3 In2 N2 B1 78.6(2) . . . . ?
N4 In2 N2 B1 -96.4(3) . . . . ?
In1 In2 N2 B1 -86.7(2) . . . . ?
N3 In2 N2 In1 46.83(14) . . . . ?
Cl2 In2 N2 In1 -102.95(9) . . . . ?
Cl3 In2 N2 In1 165.22(7) . . . . ?
N4 In2 N2 In1 -9.76(10) . . . . ?
N1 In1 N2 C20 123.4(3) . . . . ?
N4 In1 N2 C20 -112.4(3) . . . . ?
Cl1 In1 N2 C20 19.6(3) . . . . ?
B1 In1 N2 C20 120.6(3) . . . . ?
In2 In1 N2 C20 -124.3(3) . . . . ?
N1 In1 N2 B1 2.78(19) . . . . ?
N4 In1 N2 B1 127.0(2) . . . . ?
Cl1 In1 N2 B1 -100.97(19) . . . . ?
In2 In1 N2 B1 115.1(2) . . . . ?
N1 In1 N2 In2 -112.29(13) . . . . ?
N4 In1 N2 In2 11.93(12) . . . . ?
Cl1 In1 N2 In2 143.97(6) . . . . ?
B1 In1 N2 In2 -115.1(2) . . . . ?
N2 In2 N3 B2 -77.7(3) . . . . ?
Cl2 In2 N3 B2 71.2(3) . . . . ?
Cl3 In2 N3 B2 166.8(2) . . . . ?
N4 In2 N3 B2 -5.9(2) . . . . ?
In1 In2 N3 B2 -46.0(2) . . . . ?
N2 In2 N3 C30 103.9(3) . . . . ?
Cl2 In2 N3 C30 -107.1(3) . . . . ?
Cl3 In2 N3 C30 -11.5(3) . . . . ?
N4 In2 N3 C30 175.8(3) . . . . ?
In1 In2 N3 C30 135.6(3) . . . . ?
N1 In1 N4 B2 -22.6(3) . . . . ?
N2 In1 N4 B2 -89.4(3) . . . . ?
Cl1 In1 N4 B2 136.6(2) . . . . ?
B1 In1 N4 B2 -58.2(3) . . . . ?
In2 In1 N4 B2 -79.2(3) . . . . ?
N1 In1 N4 C40 -169.7(3) . . . . ?
N2 In1 N4 C40 123.6(3) . . . . ?
Cl1 In1 N4 C40 -10.5(3) . . . . ?
B1 In1 N4 C40 154.7(3) . . . . ?
In2 In1 N4 C40 133.8(3) . . . . ?
N1 In1 N4 In2 56.53(15) . . . . ?
N2 In1 N4 In2 -10.21(10) . . . . ?
Cl1 In1 N4 In2 -144.28(5) . . . . ?
B1 In1 N4 In2 20.92(15) . . . . ?
N3 In2 N4 B2 5.4(2) . . . . ?
N2 In2 N4 B2 123.5(2) . . . . ?
Cl2 In2 N4 B2 -117.77(19) . . . . ?
Cl3 In2 N4 B2 -31.3(5) . . . . ?
In1 In2 N4 B2 113.1(2) . . . . ?
N3 In2 N4 C40 130.4(3) . . . . ?
N2 In2 N4 C40 -111.4(3) . . . . ?
Cl2 In2 N4 C40 7.2(3) . . . . ?
Cl3 In2 N4 C40 93.7(5) . . . . ?
In1 In2 N4 C40 -121.9(3) . . . . ?
N3 In2 N4 In1 -107.70(14) . . . . ?
N2 In2 N4 In1 10.41(11) . . . . ?
Cl2 In2 N4 In1 129.10(8) . . . . ?
Cl3 In2 N4 In1 -144.5(3) . . . . ?
B1 N1 C10 C13 33.8(6) . . . . ?
In1 N1 C10 C13 -152.9(3) . . . . ?
B1 N1 C10 C11 152.9(4) . . . . ?
In1 N1 C10 C11 -33.7(5) . . . . ?
B1 N1 C10 C12 -88.5(5) . . . . ?
In1 N1 C10 C12 84.8(4) . . . . ?
B1 N2 C20 C22 -84.2(4) . . . . ?
In2 N2 C20 C22 61.5(4) . . . . ?
In1 N2 C20 C22 172.0(3) . . . . ?
B1 N2 C20 C23 37.7(5) . . . . ?
In2 N2 C20 C23 -176.5(3) . . . . ?
In1 N2 C20 C23 -66.1(4) . . . . ?
B1 N2 C20 C21 155.1(4) . . . . ?
In2 N2 C20 C21 -59.1(4) . . . . ?
In1 N2 C20 C21 51.3(4) . . . . ?
B2 N3 C30 C31 20.1(6) . . . . ?
In2 N3 C30 C31 -162.0(3) . . . . ?
B2 N3 C30 C32 -103.1(5) . . . . ?
In2 N3 C30 C32 74.7(4) . . . . ?
B2 N3 C30 C33 137.9(4) . . . . ?
In2 N3 C30 C33 -44.3(5) . . . . ?
B2 N4 C40 C41 163.2(4) . . . . ?
In1 N4 C40 C41 -53.0(4) . . . . ?
In2 N4 C40 C41 54.8(4) . . . . ?
B2 N4 C40 C42 -75.9(5) . . . . ?
In1 N4 C40 C42 67.9(4) . . . . ?
In2 N4 C40 C42 175.8(3) . . . . ?
B2 N4 C40 C43 46.1(5) . . . . ?
In1 N4 C40 C43 -170.1(3) . . . . ?
In2 N4 C40 C43 -62.2(5) . . . . ?
C56 C51 C52 C53 -2.1(6) . . . . ?
B1 C51 C52 C53 176.4(4) . . . . ?
C51 C52 C53 C54 1.8(7) . . . . ?
C52 C53 C54 C55 -0.6(8) . . . . ?
C53 C54 C55 C56 -0.2(8) . . . . ?
C54 C55 C56 C51 -0.1(8) . . . . ?
C52 C51 C56 C55 1.2(7) . . . . ?
B1 C51 C56 C55 -177.3(4) . . . . ?
C66 C61 C62 C63 -1.6(7) . . . . ?
B2 C61 C62 C63 177.1(5) . . . . ?
C61 C62 C63 C64 1.1(9) . . . . ?
C62 C63 C64 C65 -0.3(10) . . . . ?
C63 C64 C65 C66 0.2(9) . . . . ?
C64 C65 C66 C61 -0.8(8) . . . . ?
C62 C61 C66 C65 1.5(7) . . . . ?
B2 C61 C66 C65 -177.3(4) . . . . ?
C74 O1 C71 C72 -4.0(11) . . . . ?
Li1 O1 C71 C72 -168.8(7) . . . . ?
O1 C71 C72 C73 26.8(11) . . . . ?
C71 C72 C73 C74 -36.7(11) . . . . ?
C71 O1 C74 C73 -18.9(10) . . . . ?
Li1 O1 C74 C73 146.7(7) . . . . ?
C72 C73 C74 O1 36.8(11) . . . . ?
C84' O2 C81 C82 -21.1(18) . . . . ?
C84 O2 C81 C82 19.2(14) . . . . ?
Li1 O2 C81 C82 162.2(8) . . . . ?
O2 C81 C82 C83 6.7(11) . . . . ?
C81 C82 C83 C84 -27.8(14) . . . . ?
C81 C82 C83 C84' 8.7(16) . . . . ?
C81 O2 C84 C83 -37.1(18) . . . . ?
C84' O2 C84 C83 65.1(10) . . . . ?
Li1 O2 C84 C83 176.9(10) . . . . ?
C82 C83 C84 O2 39.6(17) . . . . ?
C84' C83 C84 O2 -61.7(11) . . . . ?
C81 O2 C84' C83 26(2) . . . . ?
C84 O2 C84' C83 -63.8(14) . . . . ?
Li1 O2 C84' C83 -157.5(10) . . . . ?
C82 C83 C84' O2 -21(2) . . . . ?
C84 C83 C84' O2 65.3(12) . . . . ?
C10 N1 B1 N2 179.2(4) . . . . ?
In1 N1 B1 N2 4.4(3) . . . . ?
C10 N1 B1 C51 0.6(7) . . . . ?
In1 N1 B1 C51 -174.2(4) . . . . ?
C10 N1 B1 In1 174.8(5) . . . . ?
C20 N2 B1 N1 -127.8(3) . . . . ?
In2 N2 B1 N1 85.4(3) . . . . ?
In1 N2 B1 N1 -4.1(3) . . . . ?
C20 N2 B1 C51 50.9(5) . . . . ?
In2 N2 B1 C51 -96.0(4) . . . . ?
In1 N2 B1 C51 174.5(3) . . . . ?
C20 N2 B1 In1 -123.6(3) . . . . ?
In2 N2 B1 In1 89.51(17) . . . . ?
C56 C51 B1 N1 62.4(6) . . . . ?
C52 C51 B1 N1 -116.0(5) . . . . ?
C56 C51 B1 N2 -116.0(5) . . . . ?
C52 C51 B1 N2 65.6(5) . . . . ?
N4 In1 B1 N1 113.0(2) . . . . ?
N2 In1 B1 N1 175.1(3) . . . . ?
Cl1 In1 B1 N1 -82.2(2) . . . . ?
In2 In1 B1 N1 131.5(2) . . . . ?
N1 In1 B1 N2 -175.1(3) . . . . ?
N4 In1 B1 N2 -62.1(2) . . . . ?
Cl1 In1 B1 N2 102.66(19) . . . . ?
In2 In1 B1 N2 -43.63(16) . . . . ?
C30 N3 B2 N4 -172.2(4) . . . . ?
In2 N3 B2 N4 9.6(4) . . . . ?
C30 N3 B2 C61 6.8(7) . . . . ?
In2 N3 B2 C61 -171.4(3) . . . . ?
C40 N4 B2 N3 -141.4(4) . . . . ?
In1 N4 B2 N3 73.0(4) . . . . ?
In2 N4 B2 N3 -7.7(3) . . . . ?
C40 N4 B2 C61 39.6(5) . . . . ?
In1 N4 B2 C61 -106.0(3) . . . . ?
In2 N4 B2 C61 173.2(3) . . . . ?
C66 C61 B2 N3 -113.8(5) . . . . ?
C62 C61 B2 N3 67.5(6) . . . . ?
C66 C61 B2 N4 65.1(5) . . . . ?
C62 C61 B2 N4 -113.6(5) . . . . ?
C81 O2 Li1 O1 60.1(9) . . . . ?
C84' O2 Li1 O1 -116.1(19) . . . . ?
C84 O2 Li1 O1 -161.8(14) . . . . ?
C81 O2 Li1 Cl3 -174.7(6) . . . . ?
C84' O2 Li1 Cl3 9(2) . . . . ?
C84 O2 Li1 Cl3 -36.6(15) . . . . ?
C81 O2 Li1 Cl2 -77.3(8) . . . . ?
C84' O2 Li1 Cl2 106.6(19) . . . . ?
C84 O2 Li1 Cl2 60.8(14) . . . . ?
C74 O1 Li1 O2 -10.8(10) . . . . ?
C71 O1 Li1 O2 151.3(7) . . . . ?
C74 O1 Li1 Cl3 -135.4(8) . . . . ?
C71 O1 Li1 Cl3 26.6(9) . . . . ?
C74 O1 Li1 Cl2 119.4(8) . . . . ?
C71 O1 Li1 Cl2 -78.6(9) . . . . ?
In2 Cl3 Li1 O2 111.5(5) . . . . ?
In2 Cl3 Li1 O1 -124.5(4) . . . . ?
In2 Cl3 Li1 Cl2 1.4(3) . . . . ?
In2 Cl2 Li1 O2 -114.0(4) . . . . ?
In2 Cl2 Li1 O1 115.2(5) . . . . ?
In2 Cl2 Li1 Cl3 -1.5(3) . . . . ?
